data_7032233
loop_
_publ_author_name
'Mikata, Yuji'
'Takeuchi, Saaya'
'Higuchi, Eri'
'Ochi, Ayaka'
'Konno, Hideo'
'Yanai, Kazuma'
'Sato, Shin-Ichiro'

_publ_section_title
;
 Zinc-specific intramolecular excimer formation in TQEN derivatives:
 fluorescence and zinc binding properties of TPEN-based hexadentate
 ligands.
;
_journal_issue 43
_journal_name_full 'Dalton transactions (Cambridge, England : 2003)'
_journal_page_first 16377
_journal_page_last 16386
_journal_paper_doi 10.1039/c4dt01847h
_journal_volume 43
_journal_year 2014
_chemical_formula_moiety 'C37 H39 Cl2 N7 O9 Zn'
_chemical_formula_sum 'C37 H39 Cl2 N7 O9 Zn'
_chemical_formula_weight 862.04
_space_group_IT_number 14
_symmetry_cell_setting monoclinic
_symmetry_Int_Tables_number 14
_symmetry_space_group_name_Hall '-P 2yn'
_symmetry_space_group_name_H-M 'P 1 21/n 1'
_atom_sites_solution_hydrogens geom
_atom_sites_solution_primary direct
_atom_sites_solution_secondary difmap
_cell_angle_alpha 90.0000
_cell_angle_beta 97.4707(11)
_cell_angle_gamma 90.0000
_cell_formula_units_Z 4
_cell_length_a 13.4515(13)
_cell_length_b 18.6820(17)
_cell_length_c 14.9345(14)
_cell_measurement_reflns_used 9911
_cell_measurement_temperature 153
_cell_measurement_theta_max 27.49
_cell_measurement_theta_min 3.05
_cell_volume 3721.2(6)
_computing_cell_refinement CrystalClear
_computing_data_collection 'CrystalClear (Rigaku/MSC Inc., 2006)'
_computing_data_reduction CrystalClear
_computing_molecular_graphics 'CrystalStructure 4.0'
_computing_publication_material 'CrystalStructure 4.0 (Rigaku, 2010)'
_computing_structure_refinement 'SHELXL97 (Sheldrick, 2008)'
_computing_structure_solution 'SIR92 (Altomare, et al., 1994)'
_diffrn_ambient_temperature 153
_diffrn_detector_area_resol_mean 7.314
_diffrn_measured_fraction_theta_full 0.997
_diffrn_measured_fraction_theta_max 0.997
_diffrn_measurement_device_type 'Rigaku Mercury70'
_diffrn_measurement_method \w
_diffrn_radiation_type 'Mo K\a'
_diffrn_radiation_wavelength 0.71070
_diffrn_reflns_av_R_equivalents 0.0247
_diffrn_reflns_limit_h_max 15
_diffrn_reflns_limit_h_min -17
_diffrn_reflns_limit_k_max 24
_diffrn_reflns_limit_k_min -21
_diffrn_reflns_limit_l_max 19
_diffrn_reflns_limit_l_min -19
_diffrn_reflns_number 28520
_diffrn_reflns_theta_full 27.49
_diffrn_reflns_theta_max 27.48
_diffrn_standards_number 0
_exptl_absorpt_coefficient_mu 0.870
_exptl_absorpt_correction_T_max 0.840
_exptl_absorpt_correction_T_min 0.668
_exptl_absorpt_correction_type multi-scan
_exptl_absorpt_process_details 'REQAB (Rigaku, 1998)'
_exptl_crystal_colour colorless
_exptl_crystal_density_diffrn 1.539
_exptl_crystal_density_method 'not measured'
_exptl_crystal_description unknown
_exptl_crystal_F_000 1784.00
_exptl_crystal_size_max 0.400
_exptl_crystal_size_mid 0.200
_exptl_crystal_size_min 0.200
_refine_diff_density_max 1.590
_refine_diff_density_min -1.070
_refine_ls_extinction_method none
_refine_ls_goodness_of_fit_ref 1.173
_refine_ls_hydrogen_treatment mixed
_refine_ls_number_parameters 633
_refine_ls_number_reflns 8509
_refine_ls_number_restraints 0
_refine_ls_R_factor_gt 0.0667
_refine_ls_shift/su_max 0.001
_refine_ls_structure_factor_coef Fsqd
_refine_ls_weighting_details 'w = 1/[\s^2^(Fo^2^)+(0.1110P)^2^+3.4775P] where P=(Fo^2^+2Fc^2^)/3'
_refine_ls_weighting_scheme calc
_refine_ls_wR_factor_ref 0.2058
_reflns_number_gt 6938
_reflns_number_total 8509
_reflns_threshold_expression F^2^>2.0\s(F^2^)
_cod_data_source_file c4dt01847h2.cif
_cod_data_source_block N,N'-isoBQBPEN-Zn(ClO4)2-1
_cod_depositor_comments 'Adding full bibliography for 7032230--7032233.cif.'
_cod_database_code 7032233

loop_
_symmetry_equiv_pos_site_id
_symmetry_equiv_pos_as_xyz
1 +X,+Y,+Z
2 1/2-X,1/2+Y,1/2-Z
3 -X,-Y,-Z
4 1/2+X,1/2-Y,1/2+Z

loop_
_atom_site_label
_atom_site_type_symbol
_atom_site_fract_x
_atom_site_fract_y
_atom_site_fract_z
_atom_site_U_iso_or_equiv
_atom_site_adp_type
_atom_site_occupancy
_atom_site_symmetry_multiplicity
_atom_site_calc_flag
_atom_site_refinement_flags
Zn1 Zn 0.22184(3) 0.804150(19) 0.07508(2) 0.02953(15) Uani 1.0 4 d .
Cl1 Cl 0.27311(7) 1.00997(4) 0.37470(6) 0.0411(2) Uani 1.0 4 d .
Cl2 Cl 0.28095(6) 1.13385(5) -0.06830(5) 0.0407(3) Uani 1.0 4 d .
O1 O 0.2197(3) 1.03702(19) 0.4433(2) 0.0665(10) Uani 1.0 4 d .
O2 O 0.2519(3) 1.0540(2) 0.2965(3) 0.0752(11) Uani 1.0 4 d .
O3 O 0.2486(3) 0.93777(16) 0.3540(3) 0.0664(9) Uani 1.0 4 d .
O4 O 0.3794(3) 1.01352(19) 0.4045(3) 0.0763(11) Uani 1.0 4 d .
O5 O 0.2440(3) 1.12508(18) 0.0169(3) 0.0682(10) Uani 1.0 4 d .
O6 O 0.3210(4) 1.2037(2) -0.0713(3) 0.0894(15) Uani 1.0 4 d .
O7 O 0.2012(3) 1.1240(2) -0.1390(3) 0.0763(11) Uani 1.0 4 d .
O8 O 0.3564(3) 1.0805(2) -0.0747(3) 0.0705(10) Uani 1.0 4 d .
O9 O 0.1798(2) 0.91931(15) -0.21106(18) 0.0469(6) Uani 1.0 4 d .
N1 N 0.10823(19) 0.89053(14) 0.04500(17) 0.0308(6) Uani 1.0 4 d .
N2 N 0.3234(2) 0.89788(14) 0.09604(17) 0.0302(5) Uani 1.0 4 d .
N3 N 0.0970(2) 0.74457(14) 0.00726(18) 0.0314(6) Uani 1.0 4 d .
N4 N 0.15682(19) 0.80863(14) 0.19945(17) 0.0294(6) Uani 1.0 4 d .
N5 N 0.35515(19) 0.75697(14) 0.14574(17) 0.0313(6) Uani 1.0 4 d .
N6 N 0.2911(2) 0.80235(14) -0.04702(18) 0.0297(6) Uani 1.0 4 d .
N7 N 0.2764(3) 0.95757(17) -0.3163(2) 0.0413(7) Uani 1.0 4 d .
C1 C 0.1679(3) 0.95467(17) 0.0284(3) 0.0340(7) Uani 1.0 4 d .
C2 C 0.2572(3) 0.96083(17) 0.1007(2) 0.0336(7) Uani 1.0 4 d .
C3 C 0.0437(3) 0.86520(18) -0.0361(2) 0.0351(7) Uani 1.0 4 d .
C4 C 0.0213(3) 0.78649(18) -0.0294(2) 0.0337(7) Uani 1.0 4 d .
C5 C -0.0707(3) 0.7578(2) -0.0641(3) 0.0410(8) Uani 1.0 4 d .
C6 C -0.0842(3) 0.6840(3) -0.0643(3) 0.0439(8) Uani 1.0 4 d .
C7 C -0.0045(3) 0.6409(2) -0.0296(3) 0.0420(8) Uani 1.0 4 d .
C8 C 0.0839(3) 0.67350(18) 0.0063(3) 0.0354(7) Uani 1.0 4 d .
C9 C 0.0510(3) 0.90102(19) 0.1220(2) 0.0345(7) Uani 1.0 4 d .
C10 C 0.0866(3) 0.85703(16) 0.2052(2) 0.0303(6) Uani 1.0 4 d .
C11 C 0.1874(3) 0.76634(19) 0.2730(3) 0.0353(7) Uani 1.0 4 d .
C12 C 0.1499(3) 0.7729(2) 0.3529(3) 0.0371(7) Uani 1.0 4 d .
C13 C 0.0388(3) 0.8378(3) 0.4448(3) 0.0419(8) Uani 1.0 4 d .
C14 C -0.0289(3) 0.8917(3) 0.4514(3) 0.0485(9) Uani 1.0 4 d .
C15 C -0.0618(3) 0.9343(3) 0.3762(3) 0.0474(9) Uani 1.0 4 d .
C16 C -0.0278(3) 0.9236(2) 0.2950(3) 0.0396(7) Uani 1.0 4 d .
C17 C 0.0439(3) 0.86908(18) 0.2863(2) 0.0329(6) Uani 1.0 4 d .
C18 C 0.0772(3) 0.82624(19) 0.3623(2) 0.0354(7) Uani 1.0 4 d .
C19 C 0.3862(3) 0.88221(18) 0.1820(2) 0.0334(7) Uani 1.0 4 d .
C20 C 0.4221(3) 0.80541(16) 0.1834(2) 0.0312(7) Uani 1.0 4 d .
C21 C 0.5165(3) 0.7852(2) 0.2226(3) 0.0397(7) Uani 1.0 4 d .
C22 C 0.5423(3) 0.7138(3) 0.2268(3) 0.0421(8) Uani 1.0 4 d .
C23 C 0.4737(3) 0.6637(2) 0.1906(3) 0.0410(8) Uani 1.0 4 d .
C24 C 0.3807(3) 0.68775(17) 0.1492(3) 0.0355(7) Uani 1.0 4 d .
C25 C 0.3850(3) 0.90407(18) 0.0216(2) 0.0340(7) Uani 1.0 4 d .
C26 C 0.3617(3) 0.84983(17) -0.0537(2) 0.0311(6) Uani 1.0 4 d .
C27 C 0.2693(3) 0.75247(19) -0.1148(3) 0.0375(7) Uani 1.0 4 d .
C28 C 0.3165(3) 0.7518(2) -0.1904(3) 0.0394(7) Uani 1.0 4 d .
C29 C 0.4424(3) 0.8065(3) -0.2771(3) 0.0438(9) Uani 1.0 4 d .
C30 C 0.5147(4) 0.8567(3) -0.2821(3) 0.0506(10) Uani 1.0 4 d .
C31 C 0.5408(3) 0.9053(3) -0.2109(3) 0.0483(9) Uani 1.0 4 d .
C32 C 0.4930(3) 0.9039(2) -0.1355(3) 0.0414(8) Uani 1.0 4 d .
C33 C 0.4163(3) 0.85266(18) -0.1290(2) 0.0338(7) Uani 1.0 4 d .
C34 C 0.3920(3) 0.80294(18) -0.1999(3) 0.0365(7) Uani 1.0 4 d .
C35 C 0.2431(3) 0.9593(2) -0.2356(3) 0.0428(8) Uani 1.0 4 d .
C36 C 0.2400(4) 0.9053(3) -0.3836(3) 0.0522(10) Uani 1.0 4 d .
C37 C 0.3476(4) 1.0104(3) -0.3402(4) 0.0617(12) Uani 1.0 4 d .
H1 H 0.195(3) 0.951(2) -0.034(3) 0.035(10) Uiso 1.0 4 d .
H2 H 0.130(3) 0.997(2) 0.029(3) 0.032(10) Uiso 1.0 4 d .
H3 H 0.291(3) 1.0069(19) 0.093(3) 0.022(8) Uiso 1.0 4 d .
H4 H 0.233(3) 0.962(2) 0.161(3) 0.033(10) Uiso 1.0 4 d .
H5 H 0.077(3) 0.875(3) -0.086(3) 0.040(11) Uiso 1.0 4 d .
H6 H -0.016(4) 0.892(3) -0.049(3) 0.047(12) Uiso 1.0 4 d .
H7 H -0.119(4) 0.790(3) -0.085(3) 0.046(12) Uiso 1.0 4 d .
H8 H -0.145(4) 0.661(3) -0.085(3) 0.055(13) Uiso 1.0 4 d .
H9 H -0.009(4) 0.589(3) -0.024(3) 0.049(12) Uiso 1.0 4 d .
H10 H 0.143(3) 0.645(2) 0.036(3) 0.034(10) Uiso 1.0 4 d .
H11 H 0.054(3) 0.949(2) 0.141(3) 0.026(9) Uiso 1.0 4 d .
H12 H -0.022(3) 0.891(2) 0.101(3) 0.035(10) Uiso 1.0 4 d .
H13 H 0.236(3) 0.7367(19) 0.265(3) 0.022(8) Uiso 1.0 4 d .
H14 H 0.166(3) 0.741(3) 0.402(3) 0.038(10) Uiso 1.0 4 d .
H15 H 0.059(4) 0.808(3) 0.490(3) 0.043(12) Uiso 1.0 4 d .
H16 H -0.049(4) 0.901(3) 0.509(3) 0.052(12) Uiso 1.0 4 d .
H17 H -0.099(4) 0.975(3) 0.386(4) 0.054(13) Uiso 1.0 4 d .
H18 H -0.044(3) 0.957(3) 0.244(3) 0.037(10) Uiso 1.0 4 d .
H19 H 0.441(3) 0.9143(19) 0.193(3) 0.023(8) Uiso 1.0 4 d .
H20 H 0.341(3) 0.8922(19) 0.231(3) 0.029(9) Uiso 1.0 4 d .
H21 H 0.556(4) 0.820(3) 0.250(3) 0.046(12) Uiso 1.0 4 d .
H22 H 0.602(5) 0.699(3) 0.253(4) 0.066(16) Uiso 1.0 4 d .
H23 H 0.487(4) 0.617(3) 0.197(4) 0.060(14) Uiso 1.0 4 d .
H24 H 0.331(4) 0.654(3) 0.119(3) 0.042(11) Uiso 1.0 4 d .
H25 H 0.461(3) 0.898(3) 0.050(3) 0.040(11) Uiso 1.0 4 d .
H26 H 0.375(3) 0.9497(19) -0.008(3) 0.022(8) Uiso 1.0 4 d .
H27 H 0.217(3) 0.716(3) -0.105(3) 0.037(10) Uiso 1.0 4 d .
H28 H 0.305(3) 0.718(3) -0.232(3) 0.040(11) Uiso 1.0 4 d .
H29 H 0.421(4) 0.770(3) -0.323(4) 0.051(12) Uiso 1.0 4 d .
H30 H 0.559(5) 0.854(3) -0.334(4) 0.075(16) Uiso 1.0 4 d .
H31 H 0.590(4) 0.937(3) -0.215(4) 0.057(13) Uiso 1.0 4 d .
H32 H 0.511(3) 0.938(3) -0.083(3) 0.042(11) Uiso 1.0 4 d .
H35 H 0.2709 0.9946 -0.1938 0.0514 Uiso 1.0 4 calc R
H36A H 0.1673 0.9106 -0.3989 0.0627 Uiso 1.0 4 calc R
H36B H 0.2553 0.8571 -0.3599 0.0627 Uiso 1.0 4 calc R
H36C H 0.2726 0.9127 -0.4379 0.0627 Uiso 1.0 4 calc R
H37A H 0.4094 1.0075 -0.2976 0.0740 Uiso 1.0 4 calc R
H37B H 0.3186 1.0584 -0.3376 0.0740 Uiso 1.0 4 calc R
H37C H 0.3629 1.0011 -0.4015 0.0740 Uiso 1.0 4 calc R

loop_
_atom_site_aniso_label
_atom_site_aniso_U_11
_atom_site_aniso_U_22
_atom_site_aniso_U_33
_atom_site_aniso_U_12
_atom_site_aniso_U_13
_atom_site_aniso_U_23
Zn1 0.0309(3) 0.0287(3) 0.0293(3) 0.00088(12) 0.00500(15) 0.00024(12)
Cl1 0.0481(5) 0.0333(4) 0.0435(5) 0.0025(4) 0.0122(4) -0.0039(3)
Cl2 0.0439(5) 0.0389(5) 0.0386(5) -0.0064(3) 0.0034(4) -0.0015(3)
O1 0.094(3) 0.069(2) 0.0430(15) 0.0350(19) 0.0321(16) 0.0079(14)
O2 0.101(3) 0.080(3) 0.0504(18) 0.033(2) 0.0316(18) 0.0176(17)
O3 0.0582(18) 0.0389(15) 0.102(3) -0.0073(14) 0.0094(17) -0.0184(16)
O4 0.0495(18) 0.057(2) 0.119(4) -0.0056(15) -0.0010(19) -0.012(2)
O5 0.098(3) 0.0536(18) 0.0601(19) 0.0076(18) 0.0370(18) 0.0129(15)
O6 0.138(4) 0.063(3) 0.075(3) -0.053(3) 0.044(3) -0.0176(18)
O7 0.073(3) 0.072(3) 0.074(3) 0.0089(18) -0.0310(18) -0.0058(18)
O8 0.0504(17) 0.090(3) 0.068(2) 0.0122(17) -0.0016(15) -0.0250(19)
O9 0.0547(16) 0.0457(15) 0.0417(13) -0.0054(12) 0.0112(11) 0.0021(11)
N1 0.0339(13) 0.0316(13) 0.0271(12) 0.0041(10) 0.0040(10) 0.0034(10)
N2 0.0367(13) 0.0263(12) 0.0278(12) -0.0012(10) 0.0046(10) -0.0031(10)
N3 0.0308(12) 0.0307(13) 0.0327(13) -0.0012(10) 0.0037(10) 0.0007(10)
N4 0.0287(12) 0.0348(14) 0.0255(12) 0.0013(10) 0.0062(10) 0.0038(10)
N5 0.0282(12) 0.0337(14) 0.0318(13) 0.0037(10) 0.0027(10) -0.0009(10)
N6 0.0305(12) 0.0333(14) 0.0260(12) -0.0006(10) 0.0055(10) -0.0043(10)
N7 0.0457(16) 0.0424(16) 0.0355(14) -0.0022(13) 0.0038(12) 0.0036(12)
C1 0.0411(16) 0.0253(14) 0.0363(16) 0.0024(13) 0.0073(13) 0.0066(12)
C2 0.0429(16) 0.0265(14) 0.0318(15) 0.0011(13) 0.0065(13) -0.0031(12)
C3 0.0382(16) 0.0359(16) 0.0297(15) 0.0032(13) -0.0008(12) 0.0053(12)
C4 0.0351(15) 0.0371(16) 0.0292(14) 0.0021(13) 0.0050(12) -0.0001(13)
C5 0.0357(16) 0.0418(19) 0.0445(18) -0.0029(14) 0.0010(14) 0.0005(15)
C6 0.0410(18) 0.051(2) 0.0396(18) -0.0092(16) 0.0063(14) -0.0018(15)
C7 0.049(2) 0.0382(18) 0.0396(17) -0.0068(15) 0.0075(14) -0.0009(14)
C8 0.0412(17) 0.0309(16) 0.0343(15) -0.0029(13) 0.0060(13) 0.0001(13)
C9 0.0371(16) 0.0365(17) 0.0314(15) 0.0085(13) 0.0101(12) 0.0032(13)
C10 0.0319(14) 0.0299(14) 0.0297(14) -0.0023(11) 0.0070(11) -0.0006(11)
C11 0.0322(15) 0.0395(17) 0.0346(16) 0.0047(13) 0.0061(12) 0.0091(13)
C12 0.0361(16) 0.0441(18) 0.0313(15) -0.0019(14) 0.0048(12) 0.0092(14)
C13 0.0435(18) 0.052(2) 0.0312(16) -0.0030(16) 0.0095(13) 0.0046(15)
C14 0.048(2) 0.065(3) 0.0335(17) 0.0048(18) 0.0130(15) -0.0039(17)
C15 0.048(2) 0.054(3) 0.0417(19) 0.0091(17) 0.0119(15) -0.0052(17)
C16 0.0374(16) 0.0459(19) 0.0362(16) 0.0065(14) 0.0068(13) -0.0004(14)
C17 0.0319(14) 0.0353(16) 0.0318(15) 0.0009(12) 0.0053(11) 0.0005(12)
C18 0.0330(15) 0.0416(17) 0.0320(15) 0.0002(13) 0.0056(12) 0.0033(13)
C19 0.0376(16) 0.0339(16) 0.0279(14) -0.0047(13) 0.0012(12) -0.0015(12)
C20 0.0325(15) 0.0346(16) 0.0263(14) 0.0005(11) 0.0038(11) -0.0006(11)
C21 0.0389(17) 0.0438(19) 0.0359(16) -0.0006(15) 0.0029(13) 0.0001(15)
C22 0.0392(18) 0.046(2) 0.0405(18) 0.0072(15) 0.0030(14) -0.0003(15)
C23 0.0451(18) 0.0379(18) 0.0405(17) 0.0115(15) 0.0073(14) 0.0022(15)
C24 0.0382(17) 0.0286(15) 0.0400(17) 0.0022(12) 0.0061(13) 0.0006(13)
C25 0.0384(16) 0.0358(16) 0.0291(14) -0.0051(13) 0.0094(12) -0.0014(13)
C26 0.0329(14) 0.0323(15) 0.0285(14) 0.0040(12) 0.0051(11) 0.0001(12)
C27 0.0409(17) 0.0363(17) 0.0356(16) -0.0025(13) 0.0068(13) -0.0057(13)
C28 0.0412(17) 0.0424(18) 0.0348(16) 0.0054(14) 0.0060(13) -0.0092(14)
C29 0.0454(19) 0.054(3) 0.0328(17) 0.0086(16) 0.0103(14) -0.0055(15)
C30 0.052(2) 0.065(3) 0.0379(18) 0.0043(19) 0.0172(16) -0.0029(17)
C31 0.045(2) 0.062(3) 0.0407(18) -0.0076(18) 0.0152(15) 0.0003(17)
C32 0.0437(18) 0.048(2) 0.0333(16) -0.0008(15) 0.0095(13) 0.0002(15)
C33 0.0324(14) 0.0396(17) 0.0298(14) 0.0015(13) 0.0056(11) 0.0002(13)
C34 0.0379(17) 0.0419(18) 0.0295(15) 0.0080(13) 0.0032(13) -0.0016(12)
C35 0.050(2) 0.0406(18) 0.0368(17) 0.0004(15) 0.0024(14) -0.0011(14)
C36 0.062(3) 0.056(3) 0.0371(18) 0.0032(19) 0.0020(16) -0.0054(17)
C37 0.058(3) 0.066(3) 0.060(3) -0.016(3) 0.005(2) 0.019(3)

loop_
_atom_type_symbol
_atom_type_description
_atom_type_scat_dispersion_real
_atom_type_scat_dispersion_imag
_atom_type_scat_source
C C 0.0033 0.0016
;
International Tables for Crystallography
(1992, Vol. C, Tables 4.2.6.8 and 6.1.1.4)
;
H H 0.0000 0.0000
;
International Tables for Crystallography
(1992, Vol. C, Table 6.1.1.4)
;
Cl Cl 0.1484 0.1585
;
International Tables for Crystallography
(1992, Vol. C, Tables 4.2.6.8 and 6.1.1.4)
;
N N 0.0061 0.0033
;
International Tables for Crystallography
(1992, Vol. C, Tables 4.2.6.8 and 6.1.1.4)
;
O O 0.0106 0.0060
;
International Tables for Crystallography
(1992, Vol. C, Tables 4.2.6.8 and 6.1.1.4)
;
Zn Zn 0.2839 1.4301
;
International Tables for Crystallography
(1992, Vol. C, Tables 4.2.6.8 and 6.1.1.4)
;

loop_
_geom_angle_atom_site_label_1
_geom_angle_atom_site_label_2
_geom_angle_atom_site_label_3
_geom_angle
_geom_angle_publ_flag
N1 Zn1 N2 81.39(10) yes
N1 Zn1 N3 78.87(10) yes
N1 Zn1 N4 78.52(10) yes
N1 Zn1 N5 154.59(10) yes
N1 Zn1 N6 101.64(10) yes
N2 Zn1 N3 154.46(10) yes
N2 Zn1 N4 99.16(10) yes
N2 Zn1 N5 78.18(10) yes
N2 Zn1 N6 78.78(10) yes
N3 Zn1 N4 92.65(11) yes
N3 Zn1 N5 124.67(10) yes
N3 Zn1 N6 89.47(11) yes
N4 Zn1 N5 89.94(10) yes
N4 Zn1 N6 177.86(10) yes
N5 Zn1 N6 89.08(10) yes
O1 Cl1 O2 108.7(3) yes
O1 Cl1 O3 111.8(3) yes
O1 Cl1 O4 109.6(3) yes
O2 Cl1 O3 110.8(3) yes
O2 Cl1 O4 108.1(3) yes
O3 Cl1 O4 107.8(2) yes
O5 Cl2 O6 108.1(3) yes
O5 Cl2 O7 109.3(3) yes
O5 Cl2 O8 108.1(3) yes
O6 Cl2 O7 110.5(3) yes
O6 Cl2 O8 111.3(3) yes
O7 Cl2 O8 109.5(3) yes
Zn1 N1 C1 104.32(19) yes
Zn1 N1 C3 104.39(19) yes
Zn1 N1 C9 110.62(19) yes
C1 N1 C3 113.3(3) yes
C1 N1 C9 111.8(3) yes
C3 N1 C9 111.8(3) yes
Zn1 N2 C2 105.69(19) yes
Zn1 N2 C19 103.83(19) yes
Zn1 N2 C25 110.58(19) yes
C2 N2 C19 113.4(3) yes
C2 N2 C25 111.9(3) yes
C19 N2 C25 111.0(3) yes
Zn1 N3 C4 113.2(2) yes
Zn1 N3 C8 127.6(3) yes
C4 N3 C8 118.8(3) yes
Zn1 N4 C10 117.2(2) yes
Zn1 N4 C11 123.7(3) yes
C10 N4 C11 119.0(3) yes
Zn1 N5 C20 113.6(2) yes
Zn1 N5 C24 127.6(2) yes
C20 N5 C24 118.6(3) yes
Zn1 N6 C26 116.8(2) yes
Zn1 N6 C27 123.9(3) yes
C26 N6 C27 119.2(3) yes
C35 N7 C36 121.4(4) yes
C35 N7 C37 120.8(4) yes
C36 N7 C37 117.7(4) yes
N1 C1 C2 109.8(3) yes
N2 C2 C1 109.4(3) yes
N1 C3 C4 111.1(3) yes
N3 C4 C3 116.6(3) yes
N3 C4 C5 121.3(3) yes
C3 C4 C5 122.0(3) yes
C4 C5 C6 119.7(4) yes
C5 C6 C7 118.7(4) yes
C6 C7 C8 118.2(4) yes
N3 C8 C7 123.2(3) yes
N1 C9 C10 115.2(3) yes
N4 C10 C9 118.1(3) yes
N4 C10 C17 122.4(3) yes
C9 C10 C17 119.5(3) yes
N4 C11 C12 123.0(4) yes
C11 C12 C18 119.3(3) yes
C14 C13 C18 119.8(4) yes
C13 C14 C15 120.3(4) yes
C14 C15 C16 121.4(4) yes
C15 C16 C17 119.8(4) yes
C10 C17 C16 123.1(3) yes
C10 C17 C18 118.2(3) yes
C16 C17 C18 118.7(3) yes
C12 C18 C13 122.0(3) yes
C12 C18 C17 118.1(3) yes
C13 C18 C17 120.0(4) yes
N2 C19 C20 110.3(3) yes
N5 C20 C19 115.9(3) yes
N5 C20 C21 121.4(3) yes
C19 C20 C21 122.7(3) yes
C20 C21 C22 119.8(4) yes
C21 C22 C23 119.3(4) yes
C22 C23 C24 118.2(4) yes
N5 C24 C23 122.6(3) yes
N2 C25 C26 115.1(3) yes
N6 C26 C25 118.5(3) yes
N6 C26 C33 122.6(3) yes
C25 C26 C33 118.9(3) yes
N6 C27 C28 122.4(4) yes
C27 C28 C34 119.6(4) yes
C30 C29 C34 120.1(4) yes
C29 C30 C31 120.9(4) yes
C30 C31 C32 120.7(4) yes
C31 C32 C33 119.6(4) yes
C26 C33 C32 122.3(3) yes
C26 C33 C34 118.4(3) yes
C32 C33 C34 119.3(4) yes
C28 C34 C29 122.8(4) yes
C28 C34 C33 117.8(4) yes
C29 C34 C33 119.4(4) yes
O9 C35 N7 125.5(4) yes
N1 C1 H1 110(3) no
N1 C1 H2 112(3) no
C2 C1 H1 108(2) no
C2 C1 H2 108(3) no
H1 C1 H2 109(4) no
N2 C2 H3 113(2) no
N2 C2 H4 109(3) no
C1 C2 H3 108.5(19) no
C1 C2 H4 109(2) no
H3 C2 H4 108(3) no
N1 C3 H5 108(3) no
N1 C3 H6 114(3) no
C4 C3 H5 111(3) no
C4 C3 H6 111(3) no
H5 C3 H6 102(4) no
C4 C5 H7 116(3) no
C6 C5 H7 125(3) no
C5 C6 H8 124(3) no
C7 C6 H8 117(3) no
C6 C7 H9 123(3) no
C8 C7 H9 118(3) no
N3 C8 H10 115(3) no
C7 C8 H10 122(3) no
N1 C9 H11 111(3) no
N1 C9 H12 108(3) no
C10 C9 H11 106(2) no
C10 C9 H12 110(3) no
H11 C9 H12 107(3) no
N4 C11 H13 114(3) no
C12 C11 H13 123(3) no
C11 C12 H14 123(3) no
C18 C12 H14 117(3) no
C14 C13 H15 123(3) no
C18 C13 H15 117(3) no
C13 C14 H16 118(3) no
C15 C14 H16 121(3) no
C14 C15 H17 117(3) no
C16 C15 H17 121(3) no
C15 C16 H18 122(3) no
C17 C16 H18 118(3) no
N2 C19 H19 112(2) no
N2 C19 H20 105(2) no
C20 C19 H19 111(2) no
C20 C19 H20 112(2) no
H19 C19 H20 106(3) no
C20 C21 H21 116(3) no
C22 C21 H21 124(3) no
C21 C22 H22 122(4) no
C23 C22 H22 119(4) no
C22 C23 H23 120(3) no
C24 C23 H23 121(3) no
N5 C24 H24 117(3) no
C23 C24 H24 121(3) no
N2 C25 H25 107(3) no
N2 C25 H26 111(2) no
C26 C25 H25 109(3) no
C26 C25 H26 104(2) no
H25 C25 H26 110(3) no
N6 C27 H27 116(3) no
C28 C27 H27 122(3) no
C27 C28 H28 122(3) no
C34 C28 H28 118(3) no
C30 C29 H29 126(3) no
C34 C29 H29 114(3) no
C29 C30 H30 119(3) no
C31 C30 H30 119(3) no
C30 C31 H31 119(4) no
C32 C31 H31 120(4) no
C31 C32 H32 122(3) no
C33 C32 H32 118(3) no
O9 C35 H35 117.257 no
N7 C35 H35 117.246 no
N7 C36 H36A 109.477 no
N7 C36 H36B 109.470 no
N7 C36 H36C 109.467 no
H36A C36 H36B 109.477 no
H36A C36 H36C 109.475 no
H36B C36 H36C 109.461 no
N7 C37 H37A 109.473 no
N7 C37 H37B 109.476 no
N7 C37 H37C 109.468 no
H37A C37 H37B 109.469 no
H37A C37 H37C 109.469 no
H37B C37 H37C 109.472 no

loop_
_geom_bond_atom_site_label_1
_geom_bond_atom_site_label_2
_geom_bond_distance
_geom_bond_publ_flag
Zn1 N1 2.228(3) yes
Zn1 N2 2.218(3) yes
Zn1 N3 2.155(3) yes
Zn1 N4 2.155(3) yes
Zn1 N5 2.148(3) yes
Zn1 N6 2.153(3) yes
Cl1 O1 1.419(4) yes
Cl1 O2 1.426(4) yes
Cl1 O3 1.413(4) yes
Cl1 O4 1.443(4) yes
Cl2 O5 1.434(4) yes
Cl2 O6 1.414(5) yes
Cl2 O7 1.416(4) yes
Cl2 O8 1.434(4) yes
O9 C35 1.224(5) yes
N1 C1 1.481(5) yes
N1 C3 1.473(4) yes
N1 C9 1.478(5) yes
N2 C2 1.482(5) yes
N2 C19 1.472(4) yes
N2 C25 1.476(5) yes
N3 C4 1.343(4) yes
N3 C8 1.339(5) yes
N4 C10 1.319(4) yes
N4 C11 1.373(5) yes
N5 C20 1.347(4) yes
N5 C24 1.337(5) yes
N6 C26 1.312(5) yes
N6 C27 1.379(5) yes
N7 C35 1.341(5) yes
N7 C36 1.441(5) yes
N7 C37 1.452(6) yes
C1 C2 1.512(5) yes
C3 C4 1.507(5) yes
C4 C5 1.386(5) yes
C5 C6 1.390(6) yes
C6 C7 1.387(6) yes
C7 C8 1.381(5) yes
C9 C10 1.514(5) yes
C10 C17 1.424(5) yes
C11 C12 1.359(5) yes
C12 C18 1.416(5) yes
C13 C14 1.369(6) yes
C13 C18 1.414(5) yes
C14 C15 1.401(6) yes
C15 C16 1.365(6) yes
C16 C17 1.421(5) yes
C17 C18 1.414(5) yes
C19 C20 1.513(5) yes
C20 C21 1.380(5) yes
C21 C22 1.377(6) yes
C22 C23 1.375(6) yes
C23 C24 1.396(5) yes
C25 C26 1.515(5) yes
C26 C33 1.421(5) yes
C27 C28 1.364(6) yes
C28 C34 1.415(5) yes
C29 C30 1.360(6) yes
C29 C34 1.412(6) yes
C30 C31 1.407(6) yes
C31 C32 1.368(6) yes
C32 C33 1.420(5) yes
C33 C34 1.415(5) yes
C1 H1 1.05(4) no
C1 H2 0.94(4) no
C2 H3 0.99(4) no
C2 H4 0.99(4) no
C3 H5 0.94(5) no
C3 H6 0.94(5) no
C5 H7 0.92(5) no
C6 H8 0.94(5) no
C7 H9 0.98(5) no
C8 H10 1.01(4) no
C9 H11 0.94(4) no
C9 H12 1.01(4) no
C11 H13 0.88(4) no
C12 H14 0.95(4) no
C13 H15 0.89(5) no
C14 H16 0.95(5) no
C15 H17 0.93(5) no
C16 H18 0.99(4) no
C19 H19 0.95(4) no
C19 H20 1.02(4) no
C21 H21 0.91(5) no
C22 H22 0.89(6) no
C23 H23 0.90(6) no
C24 H24 0.99(4) no
C25 H25 1.07(4) no
C25 H26 0.96(4) no
C27 H27 1.01(5) no
C28 H28 0.89(5) no
C29 H29 0.98(5) no
C30 H30 1.04(6) no
C31 H31 0.89(5) no
C32 H32 1.01(5) no
C35 H35 0.950 no
C36 H36A 0.980 no
C36 H36B 0.980 no
C36 H36C 0.980 no
C37 H37A 0.980 no
C37 H37B 0.980 no
C37 H37C 0.980 no

loop_
_geom_contact_atom_site_label_1
_geom_contact_atom_site_label_2
_geom_contact_distance
_geom_contact_publ_flag
_geom_contact_site_symmetry_2
O9 C36 2.812(5) no .
O9 C37 3.584(6) no .
N3 C6 2.772(5) no .
N3 C9 3.484(5) no .
N3 C27 3.134(5) no .
N4 C2 3.550(5) no .
N4 C18 2.801(5) no .
N4 C19 3.418(5) no .
N5 C11 3.139(5) no .
N5 C22 2.767(5) no .
N5 C25 3.368(5) no .
N5 C26 3.458(4) no .
N6 C1 3.549(5) no .
N6 C3 3.553(5) no .
N6 C34 2.803(5) no .
C1 C10 3.500(5) no .
C1 C25 3.084(5) no .
C2 C9 3.045(5) no .
C2 C10 3.521(5) no .
C2 C26 3.527(5) no .
C3 C10 3.578(5) no .
C4 C7 2.743(5) no .
C4 C9 3.101(5) no .
C5 C8 2.709(5) no .
C8 C27 3.584(6) no .
C9 C16 2.948(5) no .
C10 C12 2.752(5) no .
C11 C17 2.748(5) no .
C13 C16 2.803(5) no .
C14 C17 2.800(6) no .
C15 C18 2.779(6) no .
C19 C26 3.545(5) no .
C20 C23 2.735(5) no .
C20 C25 3.029(5) no .
C21 C24 2.708(5) no .
C25 C32 2.915(5) no .
C26 C28 2.752(5) no .
C27 C33 2.750(5) no .
C29 C32 2.804(6) no .
C30 C33 2.789(6) no .
C31 C34 2.789(6) no .
O1 C14 3.447(6) no 3_576
O1 C24 3.343(5) no 2_555
O1 C36 3.553(6) no 1_556
O1 C37 3.495(6) no 1_556
O2 C2 3.411(5) no .
O2 C24 3.235(6) no 2_555
O2 C30 3.587(6) no 3_675
O2 C31 3.304(6) no 3_675
O3 N4 3.454(5) no .
O3 C6 3.318(5) no 4_565
O3 C10 3.272(5) no .
O3 C11 3.484(5) no .
O3 C12 3.353(5) no .
O3 C17 3.087(5) no .
O3 C18 3.121(5) no .
O3 C19 3.512(6) no .
O4 C7 3.341(6) no 2_555
O4 C7 3.365(6) no 4_565
O4 C8 3.283(5) no 2_555
O4 C30 3.453(6) no 3_675
O4 C31 3.552(7) no 3_675
O5 C1 3.355(5) no .
O5 C2 3.310(5) no .
O5 C5 3.339(6) no 3_575
O5 C12 3.567(5) no 2_555
O6 C12 3.484(6) no 2_555
O6 C13 3.533(6) no 2_555
O6 C21 3.348(7) no 3_675
O6 C22 3.502(7) no 3_675
O7 C9 3.466(6) no 3_575
O7 C16 3.202(5) no 3_575
O7 C28 3.477(6) no 2_554
O7 C35 3.475(6) no .
O8 C25 3.597(5) no .
O8 C25 3.478(5) no 3_675
O8 C32 3.521(5) no 3_675
O8 C35 3.502(5) no .
O9 N6 3.473(4) no .
O9 C3 3.528(5) no .
O9 C22 3.166(5) no 4_464
O9 C23 3.345(5) no 4_464
O9 C26 3.421(4) no .
O9 C27 3.575(5) no .
O9 C33 3.487(5) no .
O9 C34 3.574(5) no .
N4 O3 3.454(5) no .
N6 O9 3.473(4) no .
N7 C15 3.541(6) no 3_575
N7 C29 3.598(5) no .
C1 O5 3.355(5) no .
C2 O2 3.411(5) no .
C2 O5 3.310(5) no .
C3 O9 3.528(5) no .
C5 O5 3.339(6) no 3_575
C6 O3 3.318(5) no 4_464
C7 O4 3.341(6) no 2_545
C7 O4 3.365(6) no 4_464
C8 O4 3.283(5) no 2_545
C8 C30 3.456(6) no 4_465
C9 O7 3.466(6) no 3_575
C10 O3 3.272(5) no .
C11 O3 3.484(5) no .
C11 C29 3.555(6) no 4_465
C11 C30 3.296(6) no 4_465
C12 O3 3.353(5) no .
C12 O5 3.567(5) no 2_545
C12 O6 3.484(6) no 2_545
C12 C29 3.515(5) no 4_465
C12 C30 3.505(6) no 4_465
C13 O6 3.533(6) no 2_545
C14 O1 3.447(6) no 3_576
C15 N7 3.541(6) no 3_575
C16 O7 3.202(5) no 3_575
C17 O3 3.087(5) no .
C18 O3 3.121(5) no .
C18 C29 3.577(5) no 4_465
C18 C34 3.507(5) no 4_465
C19 O3 3.512(6) no .
C21 O6 3.348(7) no 3_675
C22 O6 3.502(7) no 3_675
C22 O9 3.166(5) no 4_565
C23 O9 3.345(5) no 4_565
C24 O1 3.343(5) no 2_545
C24 O2 3.235(6) no 2_545
C25 O8 3.597(5) no .
C25 O8 3.478(5) no 3_675
C26 O9 3.421(4) no .
C27 O9 3.575(5) no .
C28 O7 3.477(6) no 2_544
C29 N7 3.598(5) no .
C29 C11 3.555(6) no 4_564
C29 C12 3.515(5) no 4_564
C29 C18 3.577(5) no 4_564
C29 C36 3.497(6) no .
C30 O2 3.587(6) no 3_675
C30 O4 3.453(6) no 3_675
C30 C8 3.456(6) no 4_564
C30 C11 3.296(6) no 4_564
C30 C12 3.505(6) no 4_564
C31 O2 3.304(6) no 3_675
C31 O4 3.552(7) no 3_675
C32 O8 3.521(5) no 3_675
C33 O9 3.487(5) no .
C33 C35 3.312(5) no .
C34 O9 3.574(5) no .
C34 C18 3.507(5) no 4_564
C34 C35 3.543(5) no .
C35 O7 3.475(6) no .
C35 O8 3.502(5) no .
C35 C33 3.312(5) no .
C35 C34 3.543(5) no .
C36 O1 3.553(6) no 1_554
C36 C29 3.497(6) no .
C37 O1 3.495(6) no 1_554
Zn1 H1 3.18(4) no .
Zn1 H4 3.20(4) no .
Zn1 H5 3.18(4) no .
Zn1 H10 3.18(4) no .
Zn1 H13 3.08(4) no .
Zn1 H20 3.12(4) no .
Zn1 H24 3.20(5) no .
Zn1 H27 3.15(4) no .
O9 H36A 2.7934 no .
O9 H36B 2.8117 no .
N1 H3 3.29(4) no .
N1 H4 2.61(4) no .
N2 H1 2.62(4) no .
N2 H2 3.24(4) no .
N3 H5 2.80(5) no .
N3 H6 3.20(5) no .
N3 H7 3.17(5) no .
N3 H9 3.25(5) no .
N3 H12 3.54(4) no .
N3 H27 2.53(5) no .
N4 H4 3.11(4) no .
N4 H11 3.04(4) no .
N4 H12 3.06(4) no .
N4 H14 3.27(4) no .
N4 H20 2.92(4) no .
N5 H13 2.57(4) no .
N5 H19 3.20(4) no .
N5 H20 2.84(4) no .
N5 H21 3.16(5) no .
N5 H23 3.20(5) no .
N5 H25 3.40(5) no .
N6 H1 3.07(4) no .
N6 H5 3.17(4) no .
N6 H25 3.12(4) no .
N6 H26 3.00(4) no .
N6 H28 3.22(5) no .
C1 H5 2.47(4) no .
C1 H6 2.85(5) no .
C1 H11 2.42(4) no .
C1 H12 3.13(5) no .
C1 H26 2.91(4) no .
C2 H11 2.88(4) no .
C2 H19 2.81(4) no .
C2 H20 2.47(4) no .
C2 H25 3.16(5) no .
C2 H26 2.42(4) no .
C3 H1 2.58(4) no .
C3 H2 2.83(4) no .
C3 H7 2.62(5) no .
C3 H11 3.06(4) no .
C3 H12 2.37(5) no .
C4 H8 3.27(5) no .
C4 H10 3.19(4) no .
C4 H12 2.86(4) no .
C4 H27 3.27(5) no .
C5 H5 3.00(5) no .
C5 H6 2.61(5) no .
C5 H9 3.30(5) no .
C5 H12 3.50(4) no .
C6 H10 3.30(4) no .
C7 H7 3.24(5) no .
C8 H8 3.21(5) no .
C8 H24 3.54(4) no .
C8 H27 2.71(5) no .
C9 H1 3.35(4) no .
C9 H2 2.58(4) no .
C9 H4 2.69(4) no .
C9 H5 3.21(5) no .
C9 H6 2.61(5) no .
C9 H18 2.58(5) no .
C10 H4 2.91(4) no .
C10 H13 3.07(4) no .
C10 H18 2.68(5) no .
C10 H20 3.46(4) no .
C11 H20 3.25(4) no .
C12 H15 2.60(5) no .
C13 H14 2.63(5) no .
C13 H17 3.22(5) no .
C14 H18 3.31(4) no .
C15 H15 3.23(5) no .
C16 H11 2.72(4) no .
C16 H12 2.98(4) no .
C16 H16 3.27(5) no .
C17 H11 2.65(4) no .
C17 H12 2.82(4) no .
C17 H14 3.27(4) no .
C17 H15 3.23(5) no .
C17 H17 3.25(5) no .
C18 H13 3.21(4) no .
C18 H16 3.26(5) no .
C18 H18 3.32(4) no .
C19 H3 2.90(4) no .
C19 H4 2.53(4) no .
C19 H21 2.64(5) no .
C19 H25 2.34(5) no .
C19 H26 3.09(4) no .
C20 H13 3.19(4) no .
C20 H22 3.19(6) no .
C20 H24 3.19(5) no .
C20 H25 2.74(5) no .
C21 H19 2.63(4) no .
C21 H20 3.10(4) no .
C21 H23 3.19(6) no .
C21 H25 3.34(4) no .
C22 H24 3.28(4) no .
C23 H21 3.21(5) no .
C24 H10 3.51(4) no .
C24 H13 2.91(4) no .
C24 H22 3.18(6) no .
C25 H1 2.73(4) no .
C25 H3 2.60(4) no .
C25 H4 3.28(4) no .
C25 H19 2.58(4) no .
C25 H20 3.26(4) no .
C25 H32 2.53(5) no .
C26 H1 2.97(4) no .
C26 H27 3.20(4) no .
C26 H32 2.67(5) no .
C27 H5 3.52(5) no .
C28 H29 2.59(5) no .
C29 H28 2.63(5) no .
C29 H31 3.20(5) no .
C30 H32 3.34(5) no .
C31 H29 3.33(5) no .
C32 H25 2.87(5) no .
C32 H26 2.77(4) no .
C32 H30 3.34(6) no .
C33 H25 2.80(4) no .
C33 H26 2.67(4) no .
C33 H28 3.22(5) no .
C33 H29 3.29(5) no .
C33 H31 3.21(6) no .
C34 H27 3.33(5) no .
C34 H30 3.34(6) no .
C34 H32 3.35(4) no .
C35 H36A 2.6784 no .
C35 H36B 2.6831 no .
C35 H36C 3.2184 no .
C35 H37A 2.6852 no .
C35 H37B 2.6793 no .
C35 H37C 3.2225 no .
C36 H35 3.2685 no .
C36 H37A 3.1187 no .
C36 H37B 3.0945 no .
C36 H37C 2.4735 no .
C37 H35 2.5524 no .
C37 H36A 3.0946 no .
C37 H36B 3.1201 no .
C37 H36C 2.4690 no .
H1 H3 2.40(5) no .
H1 H4 2.90(6) no .
H1 H5 2.19(6) no .
H1 H6 3.02(6) no .
H1 H11 3.42(6) no .
H1 H26 2.41(5) no .
H2 H3 2.27(5) no .
H2 H4 2.35(5) no .
H2 H5 2.89(6) no .
H2 H6 2.91(6) no .
H2 H11 2.26(6) no .
H2 H12 3.13(6) no .
H2 H26 3.53(6) no .
H3 H11 3.53(5) no .
H3 H19 2.92(5) no .
H3 H20 2.99(5) no .
H3 H25 3.18(6) no .
H3 H26 2.26(5) no .
H4 H11 2.39(5) no .
H4 H19 2.92(5) no .
H4 H20 2.12(5) no .
H4 H26 3.36(6) no .
H5 H7 3.07(7) no .
H5 H12 3.25(6) no .
H5 H27 3.54(6) no .
H6 H7 2.37(7) no .
H6 H11 3.07(6) no .
H6 H12 2.25(6) no .
H7 H8 2.44(7) no .
H7 H12 3.46(6) no .
H8 H9 2.35(7) no .
H9 H10 2.38(6) no .
H10 H24 2.67(6) no .
H10 H27 2.78(6) no .
H11 H18 2.16(6) no .
H12 H18 2.53(6) no .
H13 H14 2.37(6) no .
H13 H20 3.30(5) no .
H13 H24 3.08(6) no .
H14 H15 2.42(7) no .
H15 H16 2.32(7) no .
H16 H17 2.32(7) no .
H17 H18 2.36(7) no .
H19 H21 2.41(6) no .
H19 H25 2.20(6) no .
H19 H26 3.09(5) no .
H20 H21 3.16(6) no .
H20 H25 3.32(6) no .
H21 H22 2.35(7) no .
H21 H25 3.41(6) no .
H22 H23 2.26(8) no .
H23 H24 2.37(7) no .
H25 H32 2.30(6) no .
H26 H32 2.27(6) no .
H27 H28 2.37(7) no .
H28 H29 2.40(7) no .
H29 H30 2.45(8) no .
H30 H31 2.36(8) no .
H31 H32 2.35(7) no .
H35 H36A 3.5605 no .
H35 H36B 3.5575 no .
H35 H37A 2.5843 no .
H35 H37B 2.6069 no .
H35 H37C 3.4873 no .
H36A H37B 3.4808 no .
H36A H37C 3.1316 no .
H36B H37A 3.5431 no .
H36B H37C 3.1537 no .
H36C H37A 3.1480 no .
H36C H37B 3.1289 no .
H36C H37C 2.0792 no .
Cl1 H4 3.30(4) no .
Cl1 H8 3.40(5) no 4_565
Cl1 H10 3.01(4) no 2_555
Cl1 H20 3.29(4) no .
Cl1 H24 3.04(5) no 2_555
Cl1 H30 3.50(6) no 3_675
Cl1 H31 3.35(5) no 3_675
Cl1 H36C 3.3375 no 1_556
Cl1 H37C 3.4072 no 1_556
Cl2 H3 3.37(4) no .
Cl2 H12 3.49(4) no 3_575
Cl2 H14 3.20(4) no 2_555
Cl2 H25 3.49(5) no 3_675
Cl2 H28 3.43(5) no 2_554
Cl2 H35 3.1987 no .
O1 H10 2.73(4) no 2_555
O1 H16 2.74(5) no 3_576
O1 H17 3.20(5) no 3_576
O1 H23 3.58(5) no 2_555
O1 H24 2.43(5) no 2_555
O1 H36A 3.4719 no 1_556
O1 H36C 2.9522 no 1_556
O1 H37B 3.3918 no 1_556
O1 H37C 2.8934 no 1_556
O2 H3 3.28(4) no .
O2 H4 2.65(4) no .
O2 H10 3.20(4) no 2_555
O2 H13 3.54(4) no 2_555
O2 H20 3.44(4) no .
O2 H23 3.44(5) no 2_555
O2 H24 2.59(5) no 2_555
O2 H30 3.06(6) no 3_675
O2 H31 2.60(6) no 3_675
O3 H4 2.90(4) no .
O3 H8 2.44(5) no 4_565
O3 H9 3.55(5) no 4_565
O3 H20 2.51(4) no .
O3 H36C 3.1177 no 1_556
O4 H8 3.28(5) no 4_565
O4 H9 2.73(5) no 2_555
O4 H9 2.57(5) no 4_565
O4 H10 2.65(4) no 2_555
O4 H20 3.43(4) no .
O4 H30 2.85(6) no 3_675
O4 H31 3.06(5) no 3_675
O4 H36C 3.4683 no 1_556
O4 H37A 3.4580 no 3_675
O4 H37C 2.9435 no 1_556
O4 H37C 3.4834 no 3_675
O5 H1 3.39(4) no .
O5 H2 2.87(4) no .
O5 H3 2.52(4) no .
O5 H6 3.18(5) no 3_575
O5 H7 2.61(5) no 3_575
O5 H12 3.28(4) no 3_575
O5 H14 2.69(4) no 2_555
O5 H32 3.52(4) no 3_675
O6 H14 2.60(4) no 2_555
O6 H15 2.71(5) no 2_555
O6 H21 3.35(5) no 3_675
O6 H22 3.53(6) no 3_675
O6 H25 3.47(5) no 3_675
O6 H28 3.20(4) no 2_554
O6 H36B 3.1703 no 2_554
O7 H12 2.57(5) no 3_575
O7 H18 2.89(4) no 3_575
O7 H28 2.59(5) no 2_554
O7 H29 3.20(5) no 2_554
O7 H35 2.7560 no .
O8 H1 3.37(4) no .
O8 H3 3.08(4) no .
O8 H19 3.44(4) no 3_675
O8 H21 3.53(5) no 3_675
O8 H25 2.46(4) no 3_675
O8 H26 2.64(4) no .
O8 H32 3.40(5) no .
O8 H32 2.79(4) no 3_675
O8 H35 2.5553 no .
O9 H1 2.69(4) no .
O9 H5 2.60(5) no .
O9 H17 3.34(5) no 3_575
O9 H18 2.95(4) no 3_575
O9 H22 2.48(5) no 4_464
O9 H23 2.85(5) no 4_464
N3 H30 3.09(6) no 4_465
N4 H29 3.47(5) no 4_465
N4 H30 3.33(6) no 4_465
N7 H17 2.78(5) no 3_575
C1 H6 3.56(5) no 3_575
C2 H31 3.15(5) no 3_675
C3 H2 3.49(4) no 3_575
C3 H22 3.55(6) no 4_464
C4 H22 3.57(6) no 4_464
C5 H13 3.40(4) no 4_464
C5 H14 3.51(4) no 4_464
C6 H13 3.60(4) no 4_464
C6 H20 3.41(4) no 4_464
C6 H21 3.55(5) no 4_464
C6 H36C 3.3898 no 4_465
C7 H21 3.56(5) no 4_464
C7 H30 2.93(6) no 4_465
C7 H36C 3.5979 no 4_465
C7 H37C 3.4660 no 2_544
C8 H30 2.50(6) no 4_465
C10 H29 3.24(5) no 4_465
C11 H7 3.31(5) no 4_565
C11 H8 3.19(5) no 4_565
C11 H30 3.15(6) no 4_465
C12 H7 3.34(5) no 4_565
C12 H8 3.06(5) no 4_565
C13 H36A 3.0389 no 1_556
C14 H24 3.43(5) no 4_465
C14 H36A 3.2485 no 1_556
C15 H36A 3.2621 no 3_575
C15 H37B 3.4296 no 3_575
C16 H28 3.45(5) no 4_465
C17 H28 3.57(5) no 4_465
C17 H29 3.38(5) no 4_465
C19 H31 3.43(5) no 3_675
C21 H27 3.48(4) no 4_565
C22 H5 3.23(5) no 4_565
C22 H15 3.59(5) no 4_564
C22 H27 3.46(4) no 4_565
C22 H36A 3.5469 no 4_565
C22 H36B 3.5509 no 4_565
C23 H5 3.52(4) no 4_565
C23 H15 3.39(5) no 4_564
C23 H16 2.95(5) no 4_564
C23 H36A 3.3765 no 4_565
C24 H15 3.59(5) no 4_564
C24 H16 2.92(5) no 4_564
C25 H32 3.35(5) no 3_675
C26 H35 3.5392 no .
C27 H21 3.56(5) no 4_464
C27 H22 2.94(6) no 4_464
C28 H22 3.04(6) no 4_464
C28 H36B 3.2277 no .
C29 H36B 2.8194 no .
C30 H10 3.39(4) no 4_564
C30 H13 3.45(4) no 4_564
C30 H36B 3.5315 no .
C30 H37A 3.1481 no .
C31 H3 3.14(4) no 3_675
C31 H14 3.52(4) no 4_564
C31 H19 3.39(4) no 3_675
C31 H37A 2.8018 no .
C32 H3 3.33(4) no 3_675
C32 H14 3.57(4) no 4_564
C32 H35 3.4472 no .
C32 H37A 3.1887 no .
C33 H35 3.3623 no .
C34 H36B 2.9952 no .
C35 H1 3.16(4) no .
C35 H17 3.03(5) no 3_575
C35 H18 3.09(4) no 3_575
C35 H22 3.51(6) no 4_464
C36 H15 3.41(5) no 1_554
C36 H17 2.93(5) no 3_575
C36 H22 3.52(6) no 4_464
C36 H29 3.55(5) no .
C37 H9 3.48(5) no 2_554
C37 H17 3.34(5) no 3_575
H1 O5 3.39(4) no .
H1 O8 3.37(4) no .
H1 O9 2.69(4) no .
H1 C35 3.16(4) no .
H1 H35 2.8384 no .
H2 O5 2.87(4) no .
H2 C3 3.49(4) no 3_575
H2 H2 3.49(6) no 3_575
H2 H6 2.63(6) no 3_575
H2 H11 3.46(5) no 3_575
H2 H12 3.09(6) no 3_575
H3 Cl2 3.37(4) no .
H3 O2 3.28(4) no .
H3 O5 2.52(4) no .
H3 O8 3.08(4) no .
H3 C31 3.14(4) no 3_675
H3 C32 3.33(4) no 3_675
H3 H31 2.50(6) no 3_675
H3 H32 2.88(6) no 3_675
H4 Cl1 3.30(4) no .
H4 O2 2.65(4) no .
H4 O3 2.90(4) no .
H4 H31 3.08(6) no 3_675
H5 O9 2.60(5) no .
H5 C22 3.23(5) no 4_464
H5 C23 3.52(4) no 4_464
H5 H22 2.83(7) no 4_464
H5 H23 3.31(7) no 4_464
H6 O5 3.18(5) no 3_575
H6 C1 3.56(5) no 3_575
H6 H2 2.63(6) no 3_575
H6 H11 3.29(6) no 3_575
H7 O5 2.61(5) no 3_575
H7 C11 3.31(5) no 4_464
H7 C12 3.34(5) no 4_464
H7 H13 2.82(6) no 4_464
H7 H14 2.93(7) no 4_464
H8 Cl1 3.40(5) no 4_464
H8 O3 2.44(5) no 4_464
H8 O4 3.28(5) no 4_464
H8 C11 3.19(5) no 4_464
H8 C12 3.06(5) no 4_464
H8 H13 3.21(6) no 4_464
H8 H14 3.12(7) no 4_464
H8 H20 2.91(6) no 4_464
H8 H36C 2.9320 no 4_465
H9 O3 3.55(5) no 4_464
H9 O4 2.73(5) no 2_545
H9 O4 2.57(5) no 4_464
H9 C37 3.48(5) no 2_544
H9 H9 3.40(7) no 3_565
H9 H30 3.06(7) no 4_465
H9 H36C 3.3544 no 4_465
H9 H37A 3.4819 no 2_544
H9 H37B 3.5417 no 2_544
H9 H37C 2.8933 no 2_544
H9 H37C 3.1559 no 4_465
H10 Cl1 3.01(4) no 2_545
H10 O1 2.73(4) no 2_545
H10 O2 3.20(4) no 2_545
H10 O4 2.65(4) no 2_545
H10 C30 3.39(4) no 4_465
H10 H30 2.36(7) no 4_465
H10 H37B 3.4845 no 2_544
H10 H37C 3.3623 no 2_544
H11 H2 3.46(5) no 3_575
H11 H6 3.29(6) no 3_575
H12 Cl2 3.49(4) no 3_575
H12 O5 3.28(4) no 3_575
H12 O7 2.57(5) no 3_575
H12 H2 3.09(6) no 3_575
H12 H29 3.33(7) no 4_465
H13 O2 3.54(4) no 2_545
H13 C5 3.40(4) no 4_565
H13 C6 3.60(4) no 4_565
H13 C30 3.45(4) no 4_465
H13 H7 2.82(6) no 4_565
H13 H8 3.21(6) no 4_565
H13 H30 3.14(7) no 4_465
H14 Cl2 3.20(4) no 2_545
H14 O5 2.69(4) no 2_545
H14 O6 2.60(4) no 2_545
H14 C5 3.51(4) no 4_565
H14 C31 3.52(4) no 4_465
H14 C32 3.57(4) no 4_465
H14 H7 2.93(7) no 4_565
H14 H8 3.12(7) no 4_565
H15 O6 2.71(5) no 2_545
H15 C22 3.59(5) no 4_465
H15 C23 3.39(5) no 4_465
H15 C24 3.59(5) no 4_465
H15 C36 3.41(5) no 1_556
H15 H36A 2.8190 no 1_556
H15 H36B 3.3638 no 1_556
H15 H36C 3.5309 no 1_556
H16 O1 2.74(5) no 3_576
H16 C23 2.95(5) no 4_465
H16 C24 2.92(5) no 4_465
H16 H17 3.31(7) no 3_576
H16 H23 2.81(7) no 4_465
H16 H24 2.65(7) no 4_465
H16 H36A 3.0595 no 1_556
H17 O1 3.20(5) no 3_576
H17 O9 3.34(5) no 3_575
H17 N7 2.78(5) no 3_575
H17 C35 3.03(5) no 3_575
H17 C36 2.93(5) no 3_575
H17 C37 3.34(5) no 3_575
H17 H16 3.31(7) no 3_576
H17 H23 3.36(8) no 2_555
H17 H35 3.4902 no 3_575
H17 H36A 2.3454 no 3_575
H17 H36C 3.3057 no 3_575
H17 H37B 3.0124 no 3_575
H18 O7 2.89(4) no 3_575
H18 O9 2.95(4) no 3_575
H18 C35 3.09(4) no 3_575
H18 H23 3.17(7) no 2_555
H18 H35 3.1787 no 3_575
H19 O8 3.44(4) no 3_675
H19 C31 3.39(4) no 3_675
H19 H31 2.84(6) no 3_675
H19 H32 3.32(6) no 3_675
H19 H37A 2.7924 no 3_675
H20 Cl1 3.29(4) no .
H20 O2 3.44(4) no .
H20 O3 2.51(4) no .
H20 O4 3.43(4) no .
H20 C6 3.41(4) no 4_565
H20 H8 2.91(6) no 4_565
H20 H31 3.34(6) no 3_675
H21 O6 3.35(5) no 3_675
H21 O8 3.53(5) no 3_675
H21 C6 3.55(5) no 4_565
H21 C7 3.56(5) no 4_565
H21 C27 3.56(5) no 4_565
H21 H27 2.94(6) no 4_565
H21 H28 3.41(7) no 4_565
H21 H37A 3.3123 no 3_675
H21 H37B 3.0213 no 3_675
H22 O6 3.53(6) no 3_675
H22 O9 2.48(5) no 4_565
H22 C3 3.55(6) no 4_565
H22 C4 3.57(6) no 4_565
H22 C27 2.94(6) no 4_565
H22 C28 3.04(6) no 4_565
H22 C35 3.51(6) no 4_565
H22 C36 3.52(6) no 4_565
H22 H5 2.83(7) no 4_565
H22 H27 2.92(7) no 4_565
H22 H28 3.13(7) no 4_565
H22 H36A 3.2632 no 4_565
H22 H36B 3.0188 no 4_565
H23 O1 3.58(5) no 2_545
H23 O2 3.44(5) no 2_545
H23 O9 2.85(5) no 4_565
H23 H5 3.31(7) no 4_565
H23 H16 2.81(7) no 4_564
H23 H17 3.36(8) no 2_545
H23 H18 3.17(7) no 2_545
H23 H36A 3.0127 no 4_565
H24 Cl1 3.04(5) no 2_545
H24 O1 2.43(5) no 2_545
H24 O2 2.59(5) no 2_545
H24 C14 3.43(5) no 4_564
H24 H16 2.65(7) no 4_564
H25 Cl2 3.49(5) no 3_675
H25 O6 3.47(5) no 3_675
H25 O8 2.46(4) no 3_675
H25 H32 3.12(6) no 3_675
H26 O8 2.64(4) no .
H26 H32 2.84(6) no 3_675
H26 H35 3.0601 no .
H27 C21 3.48(4) no 4_464
H27 C22 3.46(4) no 4_464
H27 H21 2.94(6) no 4_464
H27 H22 2.92(7) no 4_464
H27 H37B 3.0869 no 2_544
H28 Cl2 3.43(5) no 2_544
H28 O6 3.20(4) no 2_544
H28 O7 2.59(5) no 2_544
H28 C16 3.45(5) no 4_564
H28 C17 3.57(5) no 4_564
H28 H21 3.41(7) no 4_464
H28 H22 3.13(7) no 4_464
H28 H36B 3.2460 no .
H29 O7 3.20(5) no 2_544
H29 N4 3.47(5) no 4_564
H29 C10 3.24(5) no 4_564
H29 C17 3.38(5) no 4_564
H29 C36 3.55(5) no .
H29 H12 3.33(7) no 4_564
H29 H36B 2.7607 no .
H30 Cl1 3.50(6) no 3_675
H30 O2 3.06(6) no 3_675
H30 O4 2.85(6) no 3_675
H30 N3 3.09(6) no 4_564
H30 N4 3.33(6) no 4_564
H30 C7 2.93(6) no 4_564
H30 C8 2.50(6) no 4_564
H30 C11 3.15(6) no 4_564
H30 H9 3.06(7) no 4_564
H30 H10 2.36(7) no 4_564
H30 H13 3.14(7) no 4_564
H30 H37A 3.5850 no .
H31 Cl1 3.35(5) no 3_675
H31 O2 2.60(6) no 3_675
H31 O4 3.06(5) no 3_675
H31 C2 3.15(5) no 3_675
H31 C19 3.43(5) no 3_675
H31 H3 2.50(6) no 3_675
H31 H4 3.08(6) no 3_675
H31 H19 2.84(6) no 3_675
H31 H20 3.34(6) no 3_675
H31 H37A 2.8926 no .
H32 O5 3.52(4) no 3_675
H32 O8 3.40(5) no .
H32 O8 2.79(4) no 3_675
H32 C25 3.35(5) no 3_675
H32 H3 2.88(6) no 3_675
H32 H19 3.32(6) no 3_675
H32 H25 3.12(6) no 3_675
H32 H26 2.84(6) no 3_675
H32 H32 3.45(6) no 3_675
H32 H35 3.5902 no .
H32 H37A 3.5606 no .
H35 Cl2 3.1987 no .
H35 O7 2.7560 no .
H35 O8 2.5553 no .
H35 C26 3.5392 no .
H35 C32 3.4472 no .
H35 C33 3.3623 no .
H35 H1 2.8384 no .
H35 H17 3.4902 no 3_575
H35 H18 3.1787 no 3_575
H35 H26 3.0601 no .
H35 H32 3.5902 no .
H36A O1 3.4719 no 1_554
H36A C13 3.0389 no 1_554
H36A C14 3.2485 no 1_554
H36A C15 3.2621 no 3_575
H36A C22 3.5469 no 4_464
H36A C23 3.3765 no 4_464
H36A H15 2.8190 no 1_554
H36A H16 3.0595 no 1_554
H36A H17 2.3454 no 3_575
H36A H22 3.2632 no 4_464
H36A H23 3.0127 no 4_464
H36B O6 3.1703 no 2_544
H36B C22 3.5509 no 4_464
H36B C28 3.2277 no .
H36B C29 2.8194 no .
H36B C30 3.5315 no .
H36B C34 2.9952 no .
H36B H15 3.3638 no 1_554
H36B H22 3.0188 no 4_464
H36B H28 3.2460 no .
H36B H29 2.7607 no .
H36C Cl1 3.3375 no 1_554
H36C O1 2.9522 no 1_554
H36C O3 3.1177 no 1_554
H36C O4 3.4683 no 1_554
H36C C6 3.3898 no 4_564
H36C C7 3.5979 no 4_564
H36C H8 2.9320 no 4_564
H36C H9 3.3544 no 4_564
H36C H15 3.5309 no 1_554
H36C H17 3.3057 no 3_575
H37A O4 3.4580 no 3_675
H37A C30 3.1481 no .
H37A C31 2.8018 no .
H37A C32 3.1887 no .
H37A H9 3.4819 no 2_554
H37A H19 2.7924 no 3_675
H37A H21 3.3123 no 3_675
H37A H30 3.5850 no .
H37A H31 2.8926 no .
H37A H32 3.5606 no .
H37B O1 3.3918 no 1_554
H37B C15 3.4296 no 3_575
H37B H9 3.5417 no 2_554
H37B H10 3.4845 no 2_554
H37B H17 3.0124 no 3_575
H37B H21 3.0213 no 3_675
H37B H27 3.0869 no 2_554
H37C Cl1 3.4072 no 1_554
H37C O1 2.8934 no 1_554
H37C O4 2.9435 no 1_554
H37C O4 3.4834 no 3_675
H37C C7 3.4660 no 2_554
H37C H9 2.8933 no 2_554
H37C H9 3.1559 no 4_564
H37C H10 3.3623 no 2_554

loop_
_geom_torsion_atom_site_label_1
_geom_torsion_atom_site_label_2
_geom_torsion_atom_site_label_3
_geom_torsion_atom_site_label_4
_geom_torsion
_geom_torsion_publ_flag
N1 Zn1 N2 C2 13.58(13) no
N1 Zn1 N2 C19 133.14(16) no
N1 Zn1 N2 C25 -107.72(15) no
N2 Zn1 N1 C1 17.17(13) no
N2 Zn1 N1 C3 136.37(15) no
N2 Zn1 N1 C9 -103.22(15) no
N1 Zn1 N3 C4 8.45(17) no
N1 Zn1 N3 C8 -164.3(3) no
N3 Zn1 N1 C1 -146.53(15) no
N3 Zn1 N1 C3 -27.33(14) no
N3 Zn1 N1 C9 93.08(16) no
N1 Zn1 N4 C10 -1.69(16) no
N1 Zn1 N4 C11 -178.9(2) no
N4 Zn1 N1 C1 118.42(15) no
N4 Zn1 N1 C3 -122.38(15) no
N4 Zn1 N1 C9 -1.97(14) no
N1 Zn1 N5 C20 -23.9(4) no
N1 Zn1 N5 C24 162.14(18) no
N5 Zn1 N1 C1 53.9(3) no
N5 Zn1 N1 C3 173.08(18) no
N5 Zn1 N1 C9 -66.5(3) no
N1 Zn1 N6 C26 82.66(18) no
N1 Zn1 N6 C27 -100.93(19) no
N6 Zn1 N1 C1 -59.40(15) no
N6 Zn1 N1 C3 59.79(16) no
N6 Zn1 N1 C9 -179.80(14) no
N2 Zn1 N3 C4 -31.6(4) no
N2 Zn1 N3 C8 155.63(19) no
N3 Zn1 N2 C2 53.3(3) no
N3 Zn1 N2 C19 172.84(18) no
N3 Zn1 N2 C25 -68.0(3) no
N2 Zn1 N4 C10 77.50(18) no
N2 Zn1 N4 C11 -99.68(19) no
N4 Zn1 N2 C2 -63.22(15) no
N4 Zn1 N2 C19 56.34(15) no
N4 Zn1 N2 C25 175.48(14) no
N2 Zn1 N5 C20 13.22(16) no
N2 Zn1 N5 C24 -160.7(3) no
N5 Zn1 N2 C2 -151.23(16) no
N5 Zn1 N2 C19 -31.67(14) no
N5 Zn1 N2 C25 87.47(15) no
N2 Zn1 N6 C26 4.00(17) no
N2 Zn1 N6 C27 -179.6(2) no
N6 Zn1 N2 C2 117.35(15) no
N6 Zn1 N2 C19 -123.09(16) no
N6 Zn1 N2 C25 -3.95(14) no
N3 Zn1 N4 C10 -79.78(18) no
N3 Zn1 N4 C11 103.04(19) no
N4 Zn1 N3 C4 86.21(18) no
N4 Zn1 N3 C8 -86.6(3) no
N3 Zn1 N5 C20 -179.34(14) no
N3 Zn1 N5 C24 6.7(3) no
N5 Zn1 N3 C4 177.97(15) no
N5 Zn1 N3 C8 5.2(3) no
N3 Zn1 N6 C26 161.18(18) no
N3 Zn1 N6 C27 -22.40(19) no
N6 Zn1 N3 C4 -93.52(18) no
N6 Zn1 N3 C8 93.7(3) no
N4 Zn1 N5 C20 -86.16(17) no
N4 Zn1 N5 C24 99.9(3) no
N5 Zn1 N4 C10 155.51(18) no
N5 Zn1 N4 C11 -21.67(19) no
N5 Zn1 N6 C26 -74.13(18) no
N5 Zn1 N6 C27 102.29(19) no
N6 Zn1 N5 C20 91.94(17) no
N6 Zn1 N5 C24 -82.0(3) no
Zn1 N1 C1 C2 -46.0(3) no
Zn1 N1 C3 C4 41.9(3) no
Zn1 N1 C9 C10 5.0(3) no
C1 N1 C3 C4 154.8(3) no
C3 N1 C1 C2 -158.9(3) no
C1 N1 C9 C10 -110.8(3) no
C9 N1 C1 C2 73.6(3) no
C3 N1 C9 C10 120.9(3) no
C9 N1 C3 C4 -77.7(3) no
Zn1 N2 C2 C1 -42.6(3) no
Zn1 N2 C19 C20 45.4(3) no
Zn1 N2 C25 C26 3.7(3) no
C2 N2 C19 C20 159.6(3) no
C19 N2 C2 C1 -155.7(3) no
C2 N2 C25 C26 -113.9(3) no
C25 N2 C2 C1 77.8(3) no
C19 N2 C25 C26 118.4(3) no
C25 N2 C19 C20 -73.4(3) no
Zn1 N3 C4 C3 13.3(4) no
Zn1 N3 C4 C5 -170.5(2) no
Zn1 N3 C8 C7 171.5(2) no
C4 N3 C8 C7 -0.9(5) no
C8 N3 C4 C3 -173.2(3) no
C8 N3 C4 C5 3.0(5) no
Zn1 N4 C10 C9 5.1(4) no
Zn1 N4 C10 C17 -174.77(17) no
Zn1 N4 C11 C12 175.79(19) no
C10 N4 C11 C12 -1.3(5) no
C11 N4 C10 C9 -177.6(3) no
C11 N4 C10 C17 2.5(5) no
Zn1 N5 C20 C19 9.0(4) no
Zn1 N5 C20 C21 -172.6(2) no
Zn1 N5 C24 C23 174.0(2) no
C20 N5 C24 C23 0.4(5) no
C24 N5 C20 C19 -176.5(3) no
C24 N5 C20 C21 1.9(5) no
Zn1 N6 C26 C25 -3.2(4) no
Zn1 N6 C26 C33 177.41(18) no
Zn1 N6 C27 C28 -178.34(19) no
C26 N6 C27 C28 -2.0(5) no
C27 N6 C26 C25 -179.8(3) no
C27 N6 C26 C33 0.8(5) no
C36 N7 C35 O9 -0.9(6) no
C37 N7 C35 O9 176.4(4) no
N1 C1 C2 N2 62.9(4) no
N1 C3 C4 N3 -39.5(4) no
N1 C3 C4 C5 144.4(3) no
N3 C4 C5 C6 -2.4(6) no
C3 C4 C5 C6 173.6(3) no
C4 C5 C6 C7 -0.2(6) no
C5 C6 C7 C8 2.1(6) no
C6 C7 C8 N3 -1.6(6) no
N1 C9 C10 N4 -6.9(4) no
N1 C9 C10 C17 173.0(3) no
N4 C10 C17 C16 176.4(3) no
N4 C10 C17 C18 -1.3(5) no
C9 C10 C17 C16 -3.5(5) no
C9 C10 C17 C18 178.8(3) no
N4 C11 C12 C18 -1.1(5) no
C11 C12 C18 C13 -177.1(3) no
C11 C12 C18 C17 2.3(5) no
C14 C13 C18 C12 177.8(3) no
C14 C13 C18 C17 -1.6(5) no
C18 C13 C14 C15 1.4(6) no
C13 C14 C15 C16 -0.0(6) no
C14 C15 C16 C17 -1.1(6) no
C15 C16 C17 C10 -176.8(3) no
C15 C16 C17 C18 0.9(5) no
C10 C17 C18 C12 -1.2(5) no
C10 C17 C18 C13 178.2(3) no
C16 C17 C18 C12 -179.0(3) no
C16 C17 C18 C13 0.4(5) no
N2 C19 C20 N5 -38.7(4) no
N2 C19 C20 C21 142.8(3) no
N5 C20 C21 C22 -2.7(5) no
C19 C20 C21 C22 175.7(3) no
C20 C21 C22 C23 1.0(6) no
C21 C22 C23 C24 1.2(6) no
C22 C23 C24 N5 -1.9(6) no
N2 C25 C26 N6 -0.5(4) no
N2 C25 C26 C33 178.9(3) no
N6 C26 C33 C32 -179.6(3) no
N6 C26 C33 C34 1.1(5) no
C25 C26 C33 C32 1.0(5) no
C25 C26 C33 C34 -178.3(3) no
N6 C27 C28 C34 1.2(5) no
C27 C28 C34 C29 -178.6(3) no
C27 C28 C34 C33 0.8(5) no
C30 C29 C34 C28 -179.7(4) no
C30 C29 C34 C33 1.0(6) no
C34 C29 C30 C31 0.4(6) no
C29 C30 C31 C32 -0.9(7) no
C30 C31 C32 C33 0.1(6) no
C31 C32 C33 C26 -178.0(3) no
C31 C32 C33 C34 1.3(5) no
C26 C33 C34 C28 -1.9(5) no
C26 C33 C34 C29 177.5(3) no
C32 C33 C34 C28 178.8(3) no
C32 C33 C34 C29 -1.8(5) no
